data_7127932
loop_
_publ_author_name
'Hierlmeier, Gabriele'
'Uttendorfer, Maria K.'
'Wolf, Robert'

_publ_section_title
;
 Di-<i>tert</i>-butyldiphosphatetrahedrane as a building block for
 phosphaalkenes and phosphirenes.
;
_journal_issue 19
_journal_name_full 'Chemical communications (Cambridge, England)'
_journal_page_first 2356
_journal_page_last 2359
_journal_paper_doi 10.1039/d0cc07103j
_journal_volume 57
_journal_year 2021
_chemical_formula_moiety 'C14 H17 N3 S'
_chemical_formula_sum 'C14 H17 N3 S'
_chemical_formula_weight 259.36
_space_group_crystal_system triclinic
_space_group_IT_number 2
_space_group_name_Hall '-P 1'
_space_group_name_H-M_alt 'P -1'
_atom_sites_solution_hydrogens geom
_atom_sites_solution_primary dual
_audit_creation_date 2020-10-23
_audit_creation_method
;
Olex2 1.2
(compiled 2018.05.29 svn.r3508 for OlexSys, GUI svn.r5506)
;
_audit_update_record
;
2020-10-23 deposited with the CCDC.	2020-12-09 downloaded from the CCDC.
;
_cell_angle_alpha 87.680(3)
_cell_angle_beta 88.235(3)
_cell_angle_gamma 72.214(3)
_cell_formula_units_Z 4
_cell_length_a 7.5819(2)
_cell_length_b 12.0396(4)
_cell_length_c 15.5332(6)
_cell_measurement_reflns_used 6440
_cell_measurement_temperature 123.00(10)
_cell_measurement_theta_max 72.6720
_cell_measurement_theta_min 3.8370
_cell_volume 1348.79(8)
_computing_cell_refinement 'CrysAlisPro 1.171.41.21a (Rigaku OD, 2019)'
_computing_data_collection 'CrysAlisPro 1.171.41.21a (Rigaku OD, 2019)'
_computing_data_reduction 'CrysAlisPro 1.171.41.21a (Rigaku OD, 2019)'
_computing_molecular_graphics 'Olex2 (Dolomanov et al., 2009)'
_computing_publication_material 'Olex2 (Dolomanov et al., 2009)'
_computing_structure_refinement 'ShelXL (Sheldrick, 2015)'
_computing_structure_solution 'ShelXT (Sheldrick, 2015)'
_diffrn_ambient_environment N~2~
_diffrn_ambient_temperature 123.00(10)
_diffrn_detector 'CCD plate'
_diffrn_detector_area_resol_mean 5.1773
_diffrn_detector_type Atlas
_diffrn_measured_fraction_theta_full 0.989
_diffrn_measured_fraction_theta_max 0.960
_diffrn_measurement_details
;
List of Runs (angles in degrees, time in seconds):

  # Type    Start    End  Width  t~exp~   \w     \q     \k     \f   Frames
#--------------------------------------------------------------------------
  1  \w    -98.00 -11.00   1.00    1.00    --  -42.29 125.00  90.00   87
  2  \w    -38.00  26.00   1.00    1.00    --   42.29 -19.00-150.00   64
  3  \w      1.00 122.00   1.00    1.00    --   42.29  19.00  30.00  121
  4  \w     23.00  86.00   1.00    2.50    --  104.40 -94.00-180.00   63
  5  \w     34.00 120.00   1.00    2.50    --  104.40-135.00 175.00   86
  6  \w     33.00  71.00   1.00    2.50    --  104.40 -61.00  60.00   38
  7  \w     34.00  71.00   1.00    2.50    --  104.40 -61.00 -90.00   37
  8  \w     32.00 107.00   1.00    2.50    --  104.40-125.00  30.00   75
  9  \w     35.00 111.00   1.00    2.50    --  104.40-125.00 -90.00   76
 10  \w     79.00 152.00   1.00    2.50    --  104.40  45.00  60.00   73
 11  \w     81.00 142.00   1.00    2.50    --  104.40  45.00-150.00   61
 12  \w     83.00 108.00   1.00    2.50    --  104.40  77.00 150.00   25
 13  \w    112.00 158.00   1.00    2.50    --  104.40  77.00 150.00   46
 14  \w     39.00 102.00   1.00    2.50    --  104.40 -94.00 -90.00   63
 15  \w     52.00 158.00   1.00    2.50    --  104.40  15.00 -30.00  106
 16  \w     43.00 106.00   1.00    2.50    --  104.40 -77.00   0.00   63
;
_diffrn_measurement_device 'four-circle diffractometer'
_diffrn_measurement_device_type 'SuperNova, Single source at offset/far, Atlas'
_diffrn_measurement_method '\w scans'
_diffrn_orient_matrix_type 'CrysAlisPro convention (1999,Acta A55,543-557)'
_diffrn_orient_matrix_UB_11 -0.0073219000
_diffrn_orient_matrix_UB_12 0.0661272000
_diffrn_orient_matrix_UB_13 -0.0874772000
_diffrn_orient_matrix_UB_21 0.0200514000
_diffrn_orient_matrix_UB_22 -0.1136314000
_diffrn_orient_matrix_UB_23 -0.0469436000
_diffrn_orient_matrix_UB_31 -0.2123581000
_diffrn_orient_matrix_UB_32 0.0281519000
_diffrn_orient_matrix_UB_33 0.0005162000
_diffrn_radiation_monochromator mirror
_diffrn_radiation_probe x-ray
_diffrn_radiation_type CuK\a
_diffrn_radiation_wavelength 1.54184
_diffrn_reflns_av_R_equivalents 0.0241
_diffrn_reflns_av_unetI/netI 0.0314
_diffrn_reflns_Laue_measured_fraction_full 0.989
_diffrn_reflns_Laue_measured_fraction_max 0.960
_diffrn_reflns_limit_h_max 7
_diffrn_reflns_limit_h_min -9
_diffrn_reflns_limit_k_max 13
_diffrn_reflns_limit_k_min -14
_diffrn_reflns_limit_l_max 18
_diffrn_reflns_limit_l_min -19
_diffrn_reflns_number 9306
_diffrn_reflns_point_group_measured_fraction_full 0.989
_diffrn_reflns_point_group_measured_fraction_max 0.960
_diffrn_reflns_theta_full 67.684
_diffrn_reflns_theta_max 72.746
_diffrn_reflns_theta_min 3.858
_diffrn_source 'micro-focus sealed X-ray tube'
_diffrn_source_type 'SuperNova (Cu) X-ray Source'
_exptl_absorpt_coefficient_mu 2.004
_exptl_absorpt_correction_T_max 1.000
_exptl_absorpt_correction_T_min 0.574
_exptl_absorpt_correction_type gaussian
_exptl_absorpt_process_details
;
CrysAlisPro 1.171.41.21a (Rigaku Oxford Diffraction, 2019)
Numerical absorption correction based on gaussian integration over
			a multifaceted crystal model
Empirical absorption correction using spherical harmonics,
 implemented in SCALE3 ABSPACK scaling algorithm.
;
_exptl_crystal_colour 'clear light yellow'
_exptl_crystal_colour_lustre clear
_exptl_crystal_colour_modifier light
_exptl_crystal_colour_primary yellow
_exptl_crystal_density_diffrn 1.277
_exptl_crystal_description plate
_exptl_crystal_F_000 552
_exptl_crystal_size_max 0.413
_exptl_crystal_size_mid 0.244
_exptl_crystal_size_min 0.084
_refine_diff_density_max 0.275
_refine_diff_density_min -0.299
_refine_diff_density_rms 0.043
_refine_ls_extinction_method none
_refine_ls_goodness_of_fit_ref 1.037
_refine_ls_hydrogen_treatment constr
_refine_ls_matrix_type full
_refine_ls_number_parameters 333
_refine_ls_number_reflns 5154
_refine_ls_number_restraints 0
_refine_ls_restrained_S_all 1.037
_refine_ls_R_factor_all 0.0404
_refine_ls_R_factor_gt 0.0364
_refine_ls_shift/su_max 0.001
_refine_ls_shift/su_mean 0.000
_refine_ls_structure_factor_coef Fsqd
_refine_ls_weighting_details 'w=1/[\s^2^(Fo^2^)+(0.0538P)^2^+0.3522P] where P=(Fo^2^+2Fc^2^)/3'
_refine_ls_weighting_scheme calc
_refine_ls_wR_factor_gt 0.0962
_refine_ls_wR_factor_ref 0.1004
_reflns_Friedel_coverage 0.000
_reflns_number_gt 4650
_reflns_number_total 5154
_reflns_threshold_expression 'I > 2\s(I)'
_cod_data_source_file d0cc07103j2.cif
_cod_data_source_block ghmu004_2_p
_cod_depositor_comments 'Adding full bibliography for 7127930--7127935.cif.'
_cod_database_code 7127932
_shelx_shelxl_version_number 2014/7
_chemical_oxdiff_formula C14H17N3S
_chemical_oxdiff_usercomment 'crystals from tol/n-hex'
_shelx_space_group_comment
;
The symmetry employed for this shelxl refinement is uniquely defined
by the following loop, which should always be used as a source of
symmetry information in preference to the above space-group names.
They are only intended as comments.
;
_reflns_odcompleteness_completeness 99.07
_reflns_odcompleteness_iscentric 1
_reflns_odcompleteness_theta 66.97
_olex2_refinement_description
;
1. Fixed Uiso
 At 1.2 times of:
  All C(H) groups
 At 1.5 times of:
  All C(H,H,H) groups
2.a Aromatic/amide H refined with riding coordinates:
 C14(H14), C24(H24), C28(H28), C10(H10), C13(H13), C12(H12), C11(H11),
 C25(H25), C27(H27), C26(H26)
2.b Idealised Me refined as rotating group:
 C6(H6A,H6B,H6C), C8(H8A,H8B,H8C), C5(H5A,H5B,H5C), C7(H7A,H7B,H7C), C19(H19A,
 H19B,H19C), C22(H22A,H22B,H22C), C20(H20A,H20B,H20C), C21(H21A,H21B,H21C)
;
_olex2_submission_special_instructions 'No special instructions were received'
_oxdiff_exptl_absorpt_empirical_details
;
Empirical correction (ABSPACK) includes:
- Absorption correction using spherical harmonics
- Frame scaling
;
_oxdiff_exptl_absorpt_empirical_full_max 1.551
_oxdiff_exptl_absorpt_empirical_full_min 0.842

loop_
_space_group_symop_operation_xyz
'x, y, z'
'-x, -y, -z'

loop_
_atom_site_label
_atom_site_type_symbol
_atom_site_fract_x
_atom_site_fract_y
_atom_site_fract_z
_atom_site_U_iso_or_equiv
_atom_site_adp_type
_atom_site_occupancy
_atom_site_site_symmetry_order
_atom_site_calc_flag
_atom_site_refinement_flags_posn
_atom_site_refinement_flags_adp
_atom_site_refinement_flags_occupancy
_atom_site_disorder_assembly
_atom_site_disorder_group
S1 S 1.05136(5) 0.22123(3) 0.88506(2) 0.03137(11) Uani 1 1 d . . . . .
S2 S 0.38045(5) 0.30127(4) 0.42421(2) 0.03912(13) Uani 1 1 d . . . . .
N3 N 0.86619(16) 0.40553(10) 1.07442(7) 0.0245(2) Uani 1 1 d . . . . .
N6 N 0.81584(16) 0.29160(11) 0.49872(8) 0.0279(3) Uani 1 1 d . . . . .
N2 N 0.98551(16) 0.21981(11) 1.09697(8) 0.0263(3) Uani 1 1 d . . . . .
N5 N 0.76994(17) 0.13131(11) 0.54436(8) 0.0281(3) Uani 1 1 d . . . . .
N4 N 0.69638(17) 0.16353(11) 0.34281(8) 0.0281(3) Uani 1 1 d . . . . .
N1 N 0.68581(17) 0.32524(12) 0.92937(8) 0.0307(3) Uani 1 1 d . . . . .
C16 C 0.72881(19) 0.21413(13) 0.48198(9) 0.0270(3) Uani 1 1 d . . . . .
C15 C 0.6069(2) 0.22070(13) 0.40700(9) 0.0275(3) Uani 1 1 d . . . . .
C4 C 0.93514(19) 0.38947(13) 1.15737(9) 0.0253(3) Uani 1 1 d . . . . .
C1 C 0.8595(2) 0.28446(12) 0.94740(9) 0.0255(3) Uani 1 1 d . . . . .
C9 C 0.62948(19) 0.32246(13) 0.84368(9) 0.0282(3) Uani 1 1 d . . . . .
C3 C 1.00969(19) 0.27315(13) 1.17151(9) 0.0259(3) Uani 1 1 d . . . . .
C2 C 0.89913(18) 0.30150(12) 1.03858(9) 0.0247(3) Uani 1 1 d . . . . .
C23 C 0.61373(19) 0.16863(13) 0.26191(9) 0.0274(3) Uani 1 1 d . . . . .
C18 C 0.88317(19) 0.15852(13) 0.60390(9) 0.0289(3) Uani 1 1 d . . . . .
C14 C 0.6472(2) 0.40505(14) 0.78138(10) 0.0306(3) Uani 1 1 d . . . . .
H14 H 0.7066 0.4591 0.7947 0.037 Uiso 1 1 calc R . . . .
C17 C 0.91286(19) 0.25847(14) 0.57503(9) 0.0288(3) Uani 1 1 d . . . . .
C6 C 0.9200(2) 0.48778(14) 1.21488(10) 0.0318(3) Uani 1 1 d . . . . .
H6A H 0.9624 0.5461 1.1844 0.048 Uiso 1 1 calc GR . . . .
H6B H 0.9948 0.4594 1.2646 0.048 Uiso 1 1 calc GR . . . .
H6C H 0.7931 0.5213 1.2328 0.048 Uiso 1 1 calc GR . . . .
C8 C 0.7729(2) 0.51846(13) 1.03245(10) 0.0292(3) Uani 1 1 d . . . . .
H8A H 0.6413 0.5357 1.0402 0.044 Uiso 1 1 calc GR . . . .
H8B H 0.8039 0.5156 0.9720 0.044 Uiso 1 1 calc GR . . . .
H8C H 0.8124 0.5782 1.0576 0.044 Uiso 1 1 calc GR . . . .
C24 C 0.5512(2) 0.27364(14) 0.21476(10) 0.0326(3) Uani 1 1 d . . . . .
H24 H 0.5486 0.3431 0.2396 0.039 Uiso 1 1 calc R . . . .
C28 C 0.6168(2) 0.06589(14) 0.22321(11) 0.0340(3) Uani 1 1 d . . . . .
H28 H 0.6603 -0.0051 0.2535 0.041 Uiso 1 1 calc R . . . .
C10 C 0.5363(2) 0.24443(14) 0.82284(11) 0.0339(3) Uani 1 1 d . . . . .
H10 H 0.5196 0.1903 0.8642 0.041 Uiso 1 1 calc R . . . .
C5 C 1.0991(2) 0.20620(14) 1.24943(10) 0.0314(3) Uani 1 1 d . . . . .
H5A H 1.0142 0.1722 1.2791 0.047 Uiso 1 1 calc GR . . . .
H5B H 1.1323 0.2577 1.2870 0.047 Uiso 1 1 calc GR . . . .
H5C H 1.2084 0.1455 1.2325 0.047 Uiso 1 1 calc GR . . . .
C13 C 0.5771(2) 0.40766(15) 0.69957(10) 0.0326(3) Uani 1 1 d . . . . .
H13 H 0.5897 0.4634 0.6586 0.039 Uiso 1 1 calc R . . . .
C7 C 1.0375(2) 0.09406(13) 1.08613(10) 0.0344(3) Uani 1 1 d . . . . .
H7A H 1.1679 0.0602 1.0953 0.052 Uiso 1 1 calc GR . . . .
H7B H 1.0092 0.0788 1.0288 0.052 Uiso 1 1 calc GR . . . .
H7C H 0.9697 0.0604 1.1272 0.052 Uiso 1 1 calc GR . . . .
C12 C 0.4885(2) 0.32749(15) 0.67859(10) 0.0338(3) Uani 1 1 d . . . . .
H12 H 0.4435 0.3281 0.6235 0.041 Uiso 1 1 calc R . . . .
C19 C 1.0179(2) 0.33038(16) 0.61205(11) 0.0372(4) Uani 1 1 d . . . . .
H19A H 1.1278 0.3242 0.5777 0.056 Uiso 1 1 calc GR . . . .
H19B H 1.0519 0.3030 0.6699 0.056 Uiso 1 1 calc GR . . . .
H19C H 0.9421 0.4104 0.6125 0.056 Uiso 1 1 calc GR . . . .
C22 C 0.7046(3) 0.02931(16) 0.54992(12) 0.0413(4) Uani 1 1 d . . . . .
H22A H 0.6166 0.0371 0.5968 0.062 Uiso 1 1 calc GR . . . .
H22B H 0.8076 -0.0396 0.5596 0.062 Uiso 1 1 calc GR . . . .
H22C H 0.6465 0.0232 0.4970 0.062 Uiso 1 1 calc GR . . . .
C20 C 0.9403(2) 0.08685(15) 0.68428(10) 0.0371(4) Uani 1 1 d . . . . .
H20A H 0.8343 0.0712 0.7113 0.056 Uiso 1 1 calc GR . . . .
H20B H 0.9917 0.1285 0.7229 0.056 Uiso 1 1 calc GR . . . .
H20C H 1.0317 0.0145 0.6706 0.056 Uiso 1 1 calc GR . . . .
C11 C 0.4681(2) 0.24674(15) 0.74077(11) 0.0366(4) Uani 1 1 d . . . . .
H11 H 0.4078 0.1932 0.7274 0.044 Uiso 1 1 calc R . . . .
C21 C 0.8086(2) 0.39600(15) 0.44592(11) 0.0372(4) Uani 1 1 d . . . . .
H21A H 0.7444 0.3953 0.3937 0.056 Uiso 1 1 calc GR . . . .
H21B H 0.9323 0.3971 0.4320 0.056 Uiso 1 1 calc GR . . . .
H21C H 0.7444 0.4642 0.4773 0.056 Uiso 1 1 calc GR . . . .
C25 C 0.4928(2) 0.27484(17) 0.13120(11) 0.0398(4) Uani 1 1 d . . . . .
H25 H 0.4531 0.3452 0.0999 0.048 Uiso 1 1 calc R . . . .
C27 C 0.5552(2) 0.06843(17) 0.13962(12) 0.0419(4) Uani 1 1 d . . . . .
H27 H 0.5562 -0.0007 0.1147 0.050 Uiso 1 1 calc R . . . .
C26 C 0.4928(2) 0.17257(18) 0.09343(11) 0.0427(4) Uani 1 1 d . . . . .
H26 H 0.4512 0.1742 0.0376 0.051 Uiso 1 1 calc R . . . .

loop_
_atom_site_aniso_label
_atom_site_aniso_U_11
_atom_site_aniso_U_22
_atom_site_aniso_U_33
_atom_site_aniso_U_23
_atom_site_aniso_U_13
_atom_site_aniso_U_12
S1 0.02586(19) 0.0392(2) 0.02584(19) -0.00642(14) -0.00213(14) -0.00439(15)
S2 0.02377(19) 0.0643(3) 0.0262(2) -0.01040(17) -0.00310(14) -0.00739(17)
N3 0.0227(5) 0.0288(6) 0.0218(6) -0.0023(5) -0.0022(4) -0.0072(5)
N6 0.0261(6) 0.0349(7) 0.0247(6) -0.0023(5) -0.0040(5) -0.0117(5)
N2 0.0271(6) 0.0285(6) 0.0246(6) -0.0016(5) -0.0058(5) -0.0098(5)
N5 0.0287(6) 0.0303(6) 0.0257(6) -0.0023(5) -0.0071(5) -0.0086(5)
N4 0.0271(6) 0.0314(6) 0.0252(6) -0.0013(5) -0.0060(5) -0.0077(5)
N1 0.0258(6) 0.0421(7) 0.0232(6) -0.0043(5) -0.0039(5) -0.0081(5)
C16 0.0245(7) 0.0337(7) 0.0236(7) -0.0031(6) -0.0025(5) -0.0095(6)
C15 0.0278(7) 0.0334(7) 0.0236(7) -0.0005(6) -0.0047(5) -0.0122(6)
C4 0.0226(6) 0.0349(8) 0.0206(6) -0.0035(5) -0.0007(5) -0.0117(6)
C1 0.0278(7) 0.0273(7) 0.0227(7) -0.0024(5) -0.0034(5) -0.0095(5)
C9 0.0197(6) 0.0381(8) 0.0242(7) -0.0058(6) -0.0023(5) -0.0040(6)
C3 0.0240(6) 0.0355(8) 0.0208(6) -0.0025(5) -0.0027(5) -0.0125(6)
C2 0.0210(6) 0.0297(7) 0.0235(7) -0.0021(5) -0.0027(5) -0.0074(5)
C23 0.0214(6) 0.0370(8) 0.0236(7) -0.0030(6) -0.0022(5) -0.0080(6)
C18 0.0238(7) 0.0345(8) 0.0250(7) -0.0066(6) -0.0061(5) -0.0028(6)
C14 0.0249(7) 0.0397(8) 0.0289(7) -0.0051(6) -0.0027(6) -0.0114(6)
C17 0.0220(6) 0.0385(8) 0.0246(7) -0.0077(6) -0.0032(5) -0.0062(6)
C6 0.0351(8) 0.0371(8) 0.0250(7) -0.0072(6) 0.0002(6) -0.0129(6)
C8 0.0291(7) 0.0289(7) 0.0270(7) -0.0003(6) -0.0034(6) -0.0046(6)
C24 0.0329(8) 0.0363(8) 0.0277(7) -0.0009(6) -0.0028(6) -0.0094(6)
C28 0.0295(7) 0.0344(8) 0.0366(8) -0.0042(6) -0.0070(6) -0.0065(6)
C10 0.0323(8) 0.0376(8) 0.0323(8) -0.0009(6) -0.0044(6) -0.0111(6)
C5 0.0292(7) 0.0391(8) 0.0265(7) 0.0029(6) -0.0065(6) -0.0112(6)
C13 0.0242(7) 0.0443(9) 0.0261(7) -0.0007(6) -0.0007(6) -0.0057(6)
C7 0.0429(9) 0.0281(8) 0.0324(8) -0.0002(6) -0.0099(7) -0.0106(6)
C12 0.0245(7) 0.0481(9) 0.0252(7) -0.0091(6) -0.0046(6) -0.0042(6)
C19 0.0298(8) 0.0526(10) 0.0334(8) -0.0118(7) -0.0039(6) -0.0172(7)
C22 0.0538(10) 0.0394(9) 0.0367(9) 0.0029(7) -0.0115(8) -0.0228(8)
C20 0.0380(8) 0.0379(8) 0.0297(8) -0.0024(6) -0.0114(6) -0.0022(7)
C11 0.0316(8) 0.0410(9) 0.0386(9) -0.0091(7) -0.0077(7) -0.0116(7)
C21 0.0429(9) 0.0400(9) 0.0341(8) 0.0036(7) -0.0054(7) -0.0208(7)
C25 0.0380(8) 0.0514(10) 0.0274(8) 0.0072(7) -0.0037(6) -0.0106(7)
C27 0.0355(8) 0.0516(10) 0.0391(9) -0.0166(8) -0.0050(7) -0.0115(7)
C26 0.0360(8) 0.0683(12) 0.0233(8) -0.0060(7) -0.0034(6) -0.0145(8)

loop_
_atom_type_symbol
_atom_type_description
_atom_type_scat_dispersion_real
_atom_type_scat_dispersion_imag
_atom_type_scat_source
C C 0.0181 0.0091 'International Tables Vol C Tables 4.2.6.8 and 6.1.1.4'
H H 0.0000 0.0000 'International Tables Vol C Tables 4.2.6.8 and 6.1.1.4'
N N 0.0311 0.0180 'International Tables Vol C Tables 4.2.6.8 and 6.1.1.4'
S S 0.3331 0.5567 'International Tables Vol C Tables 4.2.6.8 and 6.1.1.4'

loop_
_exptl_crystal_face_index_h
_exptl_crystal_face_index_k
_exptl_crystal_face_index_l
_exptl_crystal_face_perp_dist
1 0 10 0.0561
-1 0 -10 0.0216
-4 2 0 0.1815
-5 -3 0 0.2001
-1 -8 1 0.0869
0 -8 1 0.0981
5 2 0 0.1868
1 8 -1 0.1429
4 6 2 0.1809

loop_
_geom_angle_atom_site_label_1
_geom_angle_atom_site_label_2
_geom_angle_atom_site_label_3
_geom_angle
_geom_angle_site_symmetry_1
_geom_angle_site_symmetry_3
_geom_angle_publ_flag
C4 N3 C8 125.34(12) . . ?
C2 N3 C4 109.42(12) . . ?
C2 N3 C8 125.24(12) . . ?
C16 N6 C17 109.53(12) . . ?
C16 N6 C21 125.30(12) . . ?
C17 N6 C21 125.16(13) . . ?
C3 N2 C7 125.05(12) . . ?
C2 N2 C3 109.42(12) . . ?
C2 N2 C7 125.46(12) . . ?
C16 N5 C18 109.36(12) . . ?
C16 N5 C22 125.25(13) . . ?
C18 N5 C22 125.38(13) . . ?
C15 N4 C23 121.72(12) . . ?
C1 N1 C9 119.48(12) . . ?
N6 C16 N5 107.52(12) . . ?
N6 C16 C15 125.62(13) . . ?
N5 C16 C15 126.85(13) . . ?
N4 C15 S2 133.75(11) . . ?
N4 C15 C16 112.13(13) . . ?
C16 C15 S2 114.12(11) . . ?
N3 C4 C6 122.93(13) . . ?
C3 C4 N3 106.82(12) . . ?
C3 C4 C6 130.24(13) . . ?
N1 C1 S1 131.91(11) . . ?
N1 C1 C2 113.33(13) . . ?
C2 C1 S1 114.68(10) . . ?
C14 C9 N1 121.22(14) . . ?
C10 C9 N1 119.83(14) . . ?
C10 C9 C14 118.57(14) . . ?
N2 C3 C5 122.83(13) . . ?
C4 C3 N2 106.94(12) . . ?
C4 C3 C5 130.22(14) . . ?
N3 C2 C1 124.76(12) . . ?
N2 C2 N3 107.41(12) . . ?
N2 C2 C1 127.63(13) . . ?
C24 C23 N4 120.92(14) . . ?
C28 C23 N4 119.74(13) . . ?
C28 C23 C24 118.78(14) . . ?
N5 C18 C20 121.74(14) . . ?
C17 C18 N5 106.85(13) . . ?
C17 C18 C20 131.31(14) . . ?
C9 C14 H14 119.6 . . ?
C13 C14 C9 120.74(14) . . ?
C13 C14 H14 119.6 . . ?
N6 C17 C19 121.93(14) . . ?
C18 C17 N6 106.71(12) . . ?
C18 C17 C19 131.32(14) . . ?
C4 C6 H6A 109.5 . . ?
C4 C6 H6B 109.5 . . ?
C4 C6 H6C 109.5 . . ?
H6A C6 H6B 109.5 . . ?
H6A C6 H6C 109.5 . . ?
H6B C6 H6C 109.5 . . ?
N3 C8 H8A 109.5 . . ?
N3 C8 H8B 109.5 . . ?
N3 C8 H8C 109.5 . . ?
H8A C8 H8B 109.5 . . ?
H8A C8 H8C 109.5 . . ?
H8B C8 H8C 109.5 . . ?
C23 C24 H24 119.9 . . ?
C25 C24 C23 120.18(15) . . ?
C25 C24 H24 119.9 . . ?
C23 C28 H28 119.8 . . ?
C27 C28 C23 120.50(15) . . ?
C27 C28 H28 119.8 . . ?
C9 C10 H10 119.8 . . ?
C11 C10 C9 120.42(15) . . ?
C11 C10 H10 119.8 . . ?
C3 C5 H5A 109.5 . . ?
C3 C5 H5B 109.5 . . ?
C3 C5 H5C 109.5 . . ?
H5A C5 H5B 109.5 . . ?
H5A C5 H5C 109.5 . . ?
H5B C5 H5C 109.5 . . ?
C14 C13 H13 119.8 . . ?
C12 C13 C14 120.31(15) . . ?
C12 C13 H13 119.8 . . ?
N2 C7 H7A 109.5 . . ?
N2 C7 H7B 109.5 . . ?
N2 C7 H7C 109.5 . . ?
H7A C7 H7B 109.5 . . ?
H7A C7 H7C 109.5 . . ?
H7B C7 H7C 109.5 . . ?
C13 C12 H12 120.5 . . ?
C11 C12 C13 119.01(14) . . ?
C11 C12 H12 120.5 . . ?
C17 C19 H19A 109.5 . . ?
C17 C19 H19B 109.5 . . ?
C17 C19 H19C 109.5 . . ?
H19A C19 H19B 109.5 . . ?
H19A C19 H19C 109.5 . . ?
H19B C19 H19C 109.5 . . ?
N5 C22 H22A 109.5 . . ?
N5 C22 H22B 109.5 . . ?
N5 C22 H22C 109.5 . . ?
H22A C22 H22B 109.5 . . ?
H22A C22 H22C 109.5 . . ?
H22B C22 H22C 109.5 . . ?
C18 C20 H20A 109.5 . . ?
C18 C20 H20B 109.5 . . ?
C18 C20 H20C 109.5 . . ?
H20A C20 H20B 109.5 . . ?
H20A C20 H20C 109.5 . . ?
H20B C20 H20C 109.5 . . ?
C10 C11 H11 119.5 . . ?
C12 C11 C10 120.91(15) . . ?
C12 C11 H11 119.5 . . ?
N6 C21 H21A 109.5 . . ?
N6 C21 H21B 109.5 . . ?
N6 C21 H21C 109.5 . . ?
H21A C21 H21B 109.5 . . ?
H21A C21 H21C 109.5 . . ?
H21B C21 H21C 109.5 . . ?
C24 C25 H25 119.6 . . ?
C24 C25 C26 120.87(16) . . ?
C26 C25 H25 119.6 . . ?
C28 C27 H27 119.8 . . ?
C26 C27 C28 120.47(16) . . ?
C26 C27 H27 119.8 . . ?
C25 C26 H26 120.4 . . ?
C27 C26 C25 119.19(15) . . ?
C27 C26 H26 120.4 . . ?

loop_
_geom_bond_atom_site_label_1
_geom_bond_atom_site_label_2
_geom_bond_distance
_geom_bond_site_symmetry_2
_geom_bond_publ_flag
S1 C1 1.7118(15) . ?
S2 C15 1.7136(15) . ?
N3 C4 1.3893(17) . ?
N3 C2 1.3409(19) . ?
N3 C8 1.4640(18) . ?
N6 C16 1.3339(19) . ?
N6 C17 1.3933(18) . ?
N6 C21 1.460(2) . ?
N2 C3 1.3899(18) . ?
N2 C2 1.3378(19) . ?
N2 C7 1.459(2) . ?
N5 C16 1.3345(19) . ?
N5 C18 1.3946(19) . ?
N5 C22 1.457(2) . ?
N4 C15 1.287(2) . ?
N4 C23 1.4122(18) . ?
N1 C1 1.2923(19) . ?
N1 C9 1.4150(18) . ?
C16 C15 1.4936(19) . ?
C4 C3 1.352(2) . ?
C4 C6 1.486(2) . ?
C1 C2 1.4918(19) . ?
C9 C14 1.392(2) . ?
C9 C10 1.389(2) . ?
C3 C5 1.487(2) . ?
C23 C24 1.393(2) . ?
C23 C28 1.391(2) . ?
C18 C17 1.347(2) . ?
C18 C20 1.486(2) . ?
C14 H14 0.9300 . ?
C14 C13 1.388(2) . ?
C17 C19 1.485(2) . ?
C6 H6A 0.9600 . ?
C6 H6B 0.9600 . ?
C6 H6C 0.9600 . ?
C8 H8A 0.9600 . ?
C8 H8B 0.9600 . ?
C8 H8C 0.9600 . ?
C24 H24 0.9300 . ?
C24 C25 1.382(2) . ?
C28 H28 0.9300 . ?
C28 C27 1.389(2) . ?
C10 H10 0.9300 . ?
C10 C11 1.387(2) . ?
C5 H5A 0.9600 . ?
C5 H5B 0.9600 . ?
C5 H5C 0.9600 . ?
C13 H13 0.9300 . ?
C13 C12 1.387(2) . ?
C7 H7A 0.9600 . ?
C7 H7B 0.9600 . ?
C7 H7C 0.9600 . ?
C12 H12 0.9300 . ?
C12 C11 1.381(2) . ?
C19 H19A 0.9600 . ?
C19 H19B 0.9600 . ?
C19 H19C 0.9600 . ?
C22 H22A 0.9600 . ?
C22 H22B 0.9600 . ?
C22 H22C 0.9600 . ?
C20 H20A 0.9600 . ?
C20 H20B 0.9600 . ?
C20 H20C 0.9600 . ?
C11 H11 0.9300 . ?
C21 H21A 0.9600 . ?
C21 H21B 0.9600 . ?
C21 H21C 0.9600 . ?
C25 H25 0.9300 . ?
C25 C26 1.385(3) . ?
C27 H27 0.9300 . ?
C27 C26 1.377(3) . ?
C26 H26 0.9300 . ?

loop_
_exptl_oxdiff_crystal_face_indexfrac_h
_exptl_oxdiff_crystal_face_indexfrac_k
_exptl_oxdiff_crystal_face_indexfrac_l
_exptl_oxdiff_crystal_face_x
_exptl_oxdiff_crystal_face_y
_exptl_oxdiff_crystal_face_z
0.6340 0.1413 10.0188 -0.8717 -0.4737 -0.1255
-0.8031 -0.1683 -9.9740 0.8672 0.4712 0.1607
-4.1440 1.9963 -0.4262 0.1996 -0.2899 0.9360
-4.8961 -3.0748 0.0423 -0.1712 0.2492 0.9532
-0.9774 -7.7216 0.7225 -0.5667 0.8239 -0.0095
-0.2506 -7.5102 0.7408 -0.5596 0.8136 -0.1578
4.9010 1.7132 0.0948 0.0691 -0.1008 -0.9925
0.7352 7.6696 -0.7304 0.5657 -0.8225 0.0594
4.0406 6.0707 1.8885 0.2066 -0.6975 -0.6862
